data_4025750
loop_
_publ_author_name
'Jos\'e G. Hern\'andez'
'Eusebio Juaristi'

_publ_contact_author_address
;
Departamento de Quimica
Cinvestav, Mexico
A.P. 14-740; CP 07360
Mexico DF, Mexico
;
_publ_contact_author_email ejuarist@cinvestav.mx
_publ_contact_author_fax 52(55)57473389
_publ_contact_author_name 'Eusebio Juaristi'
_publ_contact_author_phone 52(55)57473722
_publ_section_title
;
 Green Synthesis of \a,\b- and \b,\b-Dipeptides under Solvent-Free
 Conditions
;
_journal_name_full 'Journal of Organic Chemistry'
_journal_page_first 7107
_journal_page_last 7111
_journal_paper_doi 10.1021/jo101159a
_journal_volume 75
_journal_year 2010
_chemical_absolute_configuration syn
_chemical_compound_source 'synthesis as described'
_chemical_formula_moiety 'C15 H17 N1 O5'
_chemical_formula_sum 'C15 H17 N O5'
_chemical_formula_weight 291.3
_chemical_name_systematic
;
 ?
;
_space_group_IT_number 4
_symmetry_cell_setting monoclinic
_symmetry_Int_Tables_number 4
_symmetry_space_group_name_Hall 'P 2yb'
_symmetry_space_group_name_H-M 'P 1 21 1'
_atom_sites_solution_hydrogens difmap
_atom_sites_solution_primary direct
_atom_sites_solution_secondary difmap
_audit_conform_dict_location ftp://ftp.iucr.org/pub/cif_core.dic
_audit_conform_dict_name cif_core.dic
_audit_conform_dict_version 2.4
_audit_creation_date 2010-05-31
_audit_creation_method 'WinGX routine CIF_UPDATE'
_cell_angle_alpha 90
_cell_angle_beta 97.759(7)
_cell_angle_gamma 90
_cell_formula_units_Z 2
_cell_length_a 6.7030(10)
_cell_length_b 12.3865(17)
_cell_length_c 9.1015(13)
_cell_measurement_reflns_used 7553
_cell_measurement_temperature 298
_cell_measurement_theta_max 27.485
_cell_measurement_theta_min 0.814
_cell_measurement_wavelength 0.71073
_cell_volume 748.75(19)
_computing_cell_refinement 'DENZO/SCALEPACK (Otwinowski & Minor, 1997)'
_computing_data_collection 'COLLECT (Nonius, 2001).'
_computing_data_reduction 'DENZO/SCALEPACK (Otwinowski & Minor, 1997)'
_computing_molecular_graphics 'CAMERON (Watkin et al., 1996)'
_computing_publication_material 'CRYSTALS (Betteridge et al., 2003)'
_computing_structure_refinement 'CRYSTALS (Betteridge et al., 2003)'
_computing_structure_solution 'SHELXS 97 (Sheldrick, 1997)'
_diffrn_ambient_temperature 293
_diffrn_detector 'CCD plate'
_diffrn_detector_area_resol_mean 9
_diffrn_measured_fraction_theta_full 0.911
_diffrn_measured_fraction_theta_max 0.864
_diffrn_measurement_device '95mm CCD camera on \k-goniostat'
_diffrn_measurement_device_type 'Nonius KappaCCD'
_diffrn_measurement_method '\f & \w scans'
_diffrn_orient_matrix_type 'by Bruker AXS Collect from scalepack cell'
_diffrn_orient_matrix_UB_11 -0.76848E-1
_diffrn_orient_matrix_UB_12 -0.2727E-3
_diffrn_orient_matrix_UB_13 -0.102123
_diffrn_orient_matrix_UB_21 0.128042
_diffrn_orient_matrix_UB_22 0.118265E-1
_diffrn_orient_matrix_UB_23 -0.427896E-1
_diffrn_orient_matrix_UB_31 0.192237E-1
_diffrn_orient_matrix_UB_32 -0.798617E-1
_diffrn_orient_matrix_UB_33 -0.59879E-2
_diffrn_radiation_monochromator graphite
_diffrn_radiation_probe x-ray
_diffrn_radiation_type 'Mo K\a'
_diffrn_radiation_wavelength 0.71073
_diffrn_reflns_av_R_equivalents 0.109
_diffrn_reflns_av_unetI/netI 0.1095
_diffrn_reflns_limit_h_max 7
_diffrn_reflns_limit_h_min -6
_diffrn_reflns_limit_k_max 15
_diffrn_reflns_limit_k_min -14
_diffrn_reflns_limit_l_max 11
_diffrn_reflns_limit_l_min -11
_diffrn_reflns_number 4165
_diffrn_reflns_theta_full 25.244
_diffrn_reflns_theta_max 27.439
_diffrn_reflns_theta_min 2.258
_diffrn_source 'Enraf Nonius FR590'
_diffrn_standards_number 0
_exptl_absorpt_coefficient_mu 0.098
_exptl_absorpt_correction_T_max 0.9951
_exptl_absorpt_correction_T_min 0.9807
_exptl_absorpt_correction_type none
_exptl_crystal_colour colourless
_exptl_crystal_density_diffrn 1.292
_exptl_crystal_density_method 'not measured'
_exptl_crystal_description plate
_exptl_crystal_F_000 308
_exptl_crystal_size_max 0.25
_exptl_crystal_size_mid 0.2
_exptl_crystal_size_min 0.025
_refine_diff_density_max 0.21
_refine_diff_density_min -0.19
_refine_diff_density_rms 0.091
_refine_ls_abs_structure_details 'Flack H D (1983), Acta Cryst. A39, 876-881'
_refine_ls_abs_structure_Flack -2(3)
_refine_ls_extinction_method None
_refine_ls_goodness_of_fit_ref 1.0376
_refine_ls_hydrogen_treatment constr
_refine_ls_matrix_type full
_refine_ls_number_parameters 217
_refine_ls_number_reflns 1265
_refine_ls_number_restraints 49
_refine_ls_restrained_S_all 1.02
_refine_ls_R_factor_all 0.1273
_refine_ls_R_factor_gt 0.0587
_refine_ls_shift/su_max 0.000069
_refine_ls_shift/su_mean 0.0075641
_refine_ls_structure_factor_coef Fsqd
_refine_ls_weighting_details
;
 Method= Modified Sheldrick
 w=1/[\s^2^(F^2^) + ( 0.09P)^2^ + 0.42P]
 ,where P=(max(Fo^2^,0) + 2Fc^2^)/3
;
_refine_ls_weighting_scheme calc
_refine_ls_wR_factor_all 0.2625
_refine_ls_wR_factor_gt 0.2005
_refine_ls_wR_factor_ref 0.1496
_reflns_number_gt 1498
_reflns_number_total 2374
_reflns_threshold_expression I>3.0\s(I)
_cod_data_source_file jo101159a_si_002.cif
_cod_data_source_block publish
_cod_depositor_comments
;
The following automatic conversions were performed:

'_refine_ls_hydrogen_treatment' value 'Constr' changed to 'constr'
according to the built-in table from CIF Core dictionary named
'cif_core.dic' version 2.4.1 from 2010-06-29.

Automatic conversion script
Id: cif_fix_values 1646 2011-03-28 12:23:43Z adriana 
;
_cod_original_sg_symbol_H-M 'P 21'
_cod_original_formula_sum 'C15 H17 N1 O5'
_cod_database_code 4025750

loop_
_symmetry_equiv_pos_as_xyz
x,y,z
-x,y+1/2,-z

loop_
_atom_site_label
_atom_site_type_symbol
_atom_site_fract_x
_atom_site_fract_y
_atom_site_fract_z
_atom_site_U_iso_or_equiv
_atom_site_adp_type
_atom_site_occupancy
_atom_site_disorder_assembly
_atom_site_disorder_group
C2 C 1.0172(9) 0.4719(5) 0.5329(6) 0.0508 Uani 1 . .
C3 C 1.0742(10) 0.5737(5) 0.6240(7) 0.058 Uani 1 . .
C4 C 0.9364(11) 0.5910(6) 0.7327(7) 0.0616 Uani 1 . .
C6 C 0.6645(10) 0.5361(5) 0.5364(6) 0.0552 Uani 1 . .
C9 C 1.0527(10) 0.3685(5) 0.6218(6) 0.0543 Uani 1 . .
C10 C 1.2374(11) 0.3197(6) 0.6314(8) 0.074 Uani 1 . .
C11 C 1.2779(15) 0.2261(7) 0.7169(10) 0.0904 Uani 1 . .
C12 C 1.1314(18) 0.1848(7) 0.7933(9) 0.0942 Uani 1 . .
C13 C 0.9493(17) 0.2323(8) 0.7805(10) 0.1089 Uani 1 . .
C14 C 0.9098(12) 0.3226(6) 0.6966(8) 0.0773 Uani 1 . .
C15 C 0.7559(10) 0.4263(6) 0.3304(7) 0.0548 Uani 1 . .
C18 C 0.4921(9) 0.3902(5) 0.1226(7) 0.0653 Uani 1 . .
C19 C 0.592(3) 0.4334(13) -0.0008(18) 0.0849 Uani 0.6 . 1
C20 C 0.2713(19) 0.4145(14) 0.108(2) 0.0956 Uani 0.6 . 1
C21 C 0.526(2) 0.2675(9) 0.1367(18) 0.0796 Uani 0.6 . 1
C22 C 0.642(4) 0.387(2) 0.012(3) 0.0773 Uani 0.4 . 2
C23 C 0.317(3) 0.4656(16) 0.074(3) 0.0779 Uani 0.4 . 2
C24 C 0.432(4) 0.2839(14) 0.177(2) 0.0743 Uani 0.4 . 2
N1 N 0.8046(7) 0.4844(4) 0.4657(5) 0.048 Uani 1 . .
O5 O 0.7350(7) 0.5750(4) 0.6769(5) 0.0657 Uani 1 . .
O7 O 0.9727(9) 0.6161(5) 0.8591(5) 0.088 Uani 1 . .
O8 O 0.4916(8) 0.5473(5) 0.4953(5) 0.0834 Uani 1 . .
O16 O 0.8741(8) 0.3656(5) 0.2902(6) 0.0986 Uani 1 . .
O17 O 0.5783(7) 0.4486(4) 0.2623(4) 0.0673 Uani 1 . .
H21 H 1.1005 0.4704 0.4525 0.0607 Uiso 1 . .
H32 H 1.2115 0.5673 0.6763 0.0701 Uiso 1 . .
H31 H 1.0675 0.6355 0.5591 0.0701 Uiso 1 . .
H101 H 1.3347 0.3482 0.5796 0.0888 Uiso 1 . .
H111 H 1.4007 0.1929 0.7222 0.1089 Uiso 1 . .
H121 H 1.1585 0.125 0.856 0.1121 Uiso 1 . .
H131 H 0.8483 0.2018 0.8283 0.129 Uiso 1 . .
H141 H 0.7833 0.355 0.6901 0.0911 Uiso 1 . .
H191 H 0.7354 0.4209 0.0199 0.1361 Uiso 0.6 . 1
H192 H 0.5667 0.5095 -0.0112 0.136 Uiso 0.6 . 1
H193 H 0.5392 0.397 -0.0908 0.1361 Uiso 0.6 . 1
H201 H 0.2182 0.3883 0.1953 0.145 Uiso 0.6 . 1
H202 H 0.2517 0.4914 0.0993 0.1451 Uiso 0.6 . 1
H203 H 0.2014 0.3796 0.0212 0.145 Uiso 0.6 . 1
H212 H 0.4923 0.2439 0.2309 0.1193 Uiso 0.6 . 1
H211 H 0.6657 0.2516 0.132 0.119 Uiso 0.6 . 1
H213 H 0.443 0.2303 0.058 0.1189 Uiso 0.6 . 1
H222 H 0.7455 0.3354 0.0443 0.119 Uiso 0.4 . 2
H221 H 0.7013 0.4575 0.0091 0.1191 Uiso 0.4 . 2
H223 H 0.5779 0.368 -0.0854 0.1191 Uiso 0.4 . 2
H232 H 0.24 0.475 0.1555 0.1101 Uiso 0.4 . 2
H231 H 0.3641 0.5349 0.0455 0.11 Uiso 0.4 . 2
H233 H 0.2323 0.4341 -0.0088 0.11 Uiso 0.4 . 2
H242 H 0.3404 0.2949 0.2484 0.1191 Uiso 0.4 . 2
H241 H 0.5495 0.2455 0.2218 0.1192 Uiso 0.4 . 2
H243 H 0.3665 0.2432 0.094 0.1189 Uiso 0.4 . 2

loop_
_atom_site_aniso_label
_atom_site_aniso_U_11
_atom_site_aniso_U_22
_atom_site_aniso_U_33
_atom_site_aniso_U_23
_atom_site_aniso_U_13
_atom_site_aniso_U_12
C2 0.049(3) 0.058(3) 0.049(3) -0.003(3) 0.016(3) -0.005(3)
C3 0.052(4) 0.052(3) 0.068(4) -0.006(3) 0.003(3) 0.001(3)
C4 0.070(6) 0.055(4) 0.060(4) -0.006(3) 0.011(4) 0.005(3)
C6 0.047(4) 0.063(4) 0.057(4) 0.003(3) 0.014(3) 0.005(3)
C9 0.056(4) 0.052(3) 0.056(3) -0.012(3) 0.010(3) 0.007(3)
C10 0.060(5) 0.064(4) 0.096(5) -0.018(4) 0.003(4) 0.003(4)
C11 0.098(7) 0.063(5) 0.100(6) -0.024(5) -0.022(6) 0.030(5)
C12 0.135(9) 0.070(5) 0.074(5) -0.001(4) -0.004(5) 0.023(6)
C13 0.141(9) 0.078(5) 0.111(6) 0.023(5) 0.029(6) 0.040(6)
C14 0.080(5) 0.064(4) 0.091(5) 0.017(4) 0.024(4) 0.027(4)
C15 0.049(4) 0.056(3) 0.060(4) -0.003(3) 0.006(3) 0.001(3)
C18 0.061(4) 0.070(3) 0.062(3) -0.008(3) -0.002(3) -0.006(3)
C19 0.108(12) 0.075(10) 0.068(7) 0.011(8) 0.002(7) -0.020(8)
C20 0.062(5) 0.115(12) 0.101(11) -0.020(9) -0.020(7) 0.005(8)
C21 0.075(10) 0.069(3) 0.092(9) 0.014(7) 0.003(8) -0.018(7)
C22 0.081(12) 0.085(14) 0.066(10) -0.006(11) 0.010(7) -0.008(11)
C23 0.077(11) 0.075(11) 0.074(11) 0.005(10) -0.016(9) -0.002(7)
C24 0.071(13) 0.086(9) 0.067(11) -0.007(7) 0.011(9) -0.025(9)
N1 0.043(3) 0.053(3) 0.047(2) -0.001(2) 0.005(2) 0.001(3)
O5 0.062(3) 0.076(3) 0.061(3) -0.011(2) 0.017(2) 0.006(2)
O7 0.104(4) 0.093(4) 0.065(3) -0.019(3) 0.006(3) 0.016(3)
O8 0.054(3) 0.117(5) 0.081(3) -0.015(3) 0.015(3) 0.012(3)
O16 0.072(4) 0.123(4) 0.095(3) -0.051(3) -0.006(3) 0.028(3)
O17 0.063(3) 0.072(3) 0.063(3) -0.009(2) -0.005(2) 0.009(2)

loop_
_atom_type_symbol
_atom_type_scat_dispersion_real
_atom_type_scat_dispersion_imag
_atom_type_scat_source
C 0.0033 0.0016 'International Tables Vol C 4.2.6.8 and 6.1.1.4'
H 0 0 'International Tables Vol C 4.2.6.8 and 6.1.1.4'
O 0.0106 0.006 'International Tables Vol C 4.2.6.8 and 6.1.1.4'
N 0.0061 0.0033 'International Tables Vol C 4.2.6.8 and 6.1.1.4'

loop_
_geom_angle_atom_site_label_1
_geom_angle_atom_site_label_2
_geom_angle_atom_site_label_3
_geom_angle
_geom_angle_site_symmetry_1
_geom_angle_site_symmetry_2
_geom_angle_site_symmetry_3
_geom_angle_publ_flag
C3 C2 C9 113.4(4) . . . yes
C3 C2 N1 107.1(5) . . . yes
C9 C2 N1 112.5(5) . . . yes
C3 C2 H21 107.1 . . . no
C9 C2 H21 108.6 . . . no
N1 C2 H21 107.9 . . . no
C2 C3 C4 110.7(5) . . . yes
C2 C3 H32 110.2 . . . no
C4 C3 H32 108.8 . . . no
C2 C3 H31 109.5 . . . no
C4 C3 H31 108.6 . . . no
H32 C3 H31 109 . . . no
C3 C4 O5 113.9(5) . . . yes
C3 C4 O7 129.2(7) . . . yes
O5 C4 O7 117.0(6) . . . yes
N1 C6 O5 115.2(5) . . . yes
N1 C6 O8 127.9(5) . . . yes
O5 C6 O8 116.7(6) . . . yes
C2 C9 C10 118.9(6) . . . yes
C2 C9 C14 123.0(6) . . . yes
C10 C9 C14 118.1(6) . . . yes
C9 C10 C11 120.4(8) . . . yes
C9 C10 H101 119.5 . . . no
C11 C10 H101 120.1 . . . no
C10 C11 C12 119.3(8) . . . yes
C10 C11 H111 120.4 . . . no
C12 C11 H111 120.3 . . . no
C11 C12 C13 119.7(9) . . . yes
C11 C12 H121 120.6 . . . no
C13 C12 H121 119.7 . . . no
C12 C13 C14 120.9(10) . . . yes
C12 C13 H131 119.3 . . . no
C14 C13 H131 119.8 . . . no
C9 C14 C13 121.6(8) . . . yes
C9 C14 H141 118.7 . . . no
C13 C14 H141 119.7 . . . no
N1 C15 O16 120.1(6) . . . yes
N1 C15 O17 113.2(6) . . . yes
O16 C15 O17 126.6(6) . . . yes
C19 C18 C20 113.9(11) . . . yes
C19 C18 C21 110.0(10) . . . yes
C20 C18 C21 109.8(10) . . . yes
C19 C18 O17 107.7(9) . . . yes
C20 C18 O17 103.7(8) . . . yes
C21 C18 O17 111.5(8) . . . yes
C18 C19 H191 109.5 . . . no
C18 C19 H192 109.5 . . . no
H191 C19 H192 109.7 . . . no
C18 C19 H193 108.7 . . . no
H191 C19 H193 109.7 . . . no
H192 C19 H193 109.7 . . . no
C18 C20 H201 109.3 . . . no
C18 C20 H202 109.2 . . . no
H201 C20 H202 110 . . . no
C18 C20 H203 110.1 . . . no
H201 C20 H203 109.2 . . . no
H202 C20 H203 109 . . . no
C18 C21 H212 108.9 . . . no
C18 C21 H211 109.4 . . . no
H212 C21 H211 109 . . . no
C18 C21 H213 110.2 . . . no
H212 C21 H213 109.6 . . . no
H211 C21 H213 109.7 . . . no
C18 C22 H222 109.1 . . . no
C18 C22 H221 107.8 . . . no
H222 C22 H221 109.3 . . . no
C18 C22 H223 111.3 . . . no
H222 C22 H223 109.6 . . . no
H221 C22 H223 109.7 . . . no
C18 C23 H232 109 . . . no
C18 C23 H231 111 . . . no
H232 C23 H231 109.3 . . . no
C18 C23 H233 109.2 . . . no
H232 C23 H233 109.3 . . . no
H231 C23 H233 109 . . . no
C18 C24 H242 109 . . . no
C18 C24 H241 109.6 . . . no
H242 C24 H241 109.8 . . . no
C18 C24 H243 108.8 . . . no
H242 C24 H243 110 . . . no
H241 C24 H243 109.6 . . . no
C2 N1 C15 113.5(5) . . . yes
C2 N1 C6 122.5(4) . . . yes
C15 N1 C6 123.5(5) . . . yes
C4 O5 C6 125.3(5) . . . yes
C18 O17 C15 121.6(5) . . . yes

loop_
_geom_bond_atom_site_label_1
_geom_bond_atom_site_label_2
_geom_bond_distance
_geom_bond_site_symmetry_1
_geom_bond_site_symmetry_2
_geom_bond_publ_flag
C2 C3 1.530(9) . . yes
C2 C9 1.516(9) . . yes
C2 N1 1.481(7) . . yes
C2 H21 0.979 . . no
C3 C4 1.457(9) . . yes
C3 H32 0.98 . . no
C3 H31 0.964 . . no
C4 O5 1.390(8) . . yes
C4 O7 1.185(7) . . yes
C6 N1 1.367(7) . . yes
C6 O5 1.388(7) . . yes
C6 O8 1.177(8) . . yes
C9 C10 1.370(8) . . yes
C9 C14 1.371(9) . . yes
C10 C11 1.403(11) . . yes
C10 H101 0.925 . . no
C11 C12 1.376(13) . . yes
C11 H111 0.915 . . no
C12 C13 1.346(12) . . yes
C12 H121 0.937 . . no
C13 C14 1.360(11) . . yes
C13 H131 0.932 . . no
C14 H141 0.932 . . no
C15 N1 1.425(8) . . yes
C15 O16 1.185(8) . . yes
C15 O17 1.295(7) . . yes
C18 C19 1.485(13) . . yes
C18 C20 1.498(13) . . yes
C18 C21 1.539(12) . . yes
C18 O17 1.509(7) . . yes
C19 H191 0.964 . . no
C19 H192 0.961 . . no
C19 H193 0.961 . . no
C20 H201 0.966 . . no
C20 H202 0.963 . . no
C20 H203 0.968 . . no
C21 H212 0.961 . . no
C21 H211 0.963 . . no
C21 H213 0.963 . . no
C22 H222 0.96 . . no
C22 H221 0.96 . . no
C22 H223 0.959 . . no
C23 H232 0.963 . . no
C23 H231 0.963 . . no
C23 H233 0.964 . . no
C24 H242 0.964 . . no
C24 H241 0.964 . . no
C24 H243 0.96 . . no

loop_
_geom_hbond_atom_site_label_D
_geom_hbond_atom_site_label_H
_geom_hbond_atom_site_label_A
_geom_hbond_distance_DH
_geom_hbond_distance_HA
_geom_hbond_distance_DA
_geom_hbond_angle_DHA
_geom_hbond_site_symmetry_D
_geom_hbond_site_symmetry_H
_geom_hbond_site_symmetry_A
_geom_hbond_publ_flag
C20 H201 O16 0.97 2.59 3.374(16) 139 . . 1_455 yes
